data_4070022
loop_
_publ_author_name
'Song, Li-Cheng'
'Gao, Wei'
'Feng, Cui-Ping'
'Wang, De-Fu'
'Hu, Qing-Mei'

_publ_section_title
;
 Investigations on Synthesis, Structure, and Properties of New Butterfly
 [2Fe2Se] Cluster Complexes Relevant to Active Sites of Some Hydrogenases
;
_journal_issue 20
_journal_name_full Organometallics
_journal_page_first 6121
_journal_paper_doi 10.1021/om900572t
_journal_volume 28
_journal_year 2009
_chemical_formula_sum 'C14 H10 Cl Fe2 O6 P Se2'
_chemical_formula_weight 610.26
_chemical_name_systematic
; 
 ? 
;
_space_group_IT_number 15
_symmetry_cell_setting monoclinic
_symmetry_space_group_name_Hall '-C 2yc'
_symmetry_space_group_name_H-M 'C 1 2/c 1'
_atom_sites_solution_hydrogens geom
_atom_sites_solution_primary direct
_atom_sites_solution_secondary difmap
_audit_creation_method SHELXL-97
_cell_angle_alpha 90.00
_cell_angle_beta 112.57(3)
_cell_angle_gamma 90.00
_cell_formula_units_Z 8
_cell_length_a 22.423(5)
_cell_length_b 7.9680(16)
_cell_length_c 23.872(5)
_cell_measurement_reflns_used 4738
_cell_measurement_temperature 293(2)
_cell_measurement_theta_max 27.472
_cell_measurement_theta_min 2.474
_cell_volume 3938.5(17)
_computing_cell_refinement crystalclear
_computing_data_collection crystalclear
_computing_data_reduction crystalclear
_computing_molecular_graphics 'Bruker SHELXTL'
_computing_publication_material 'Bruker SHELXTL'
_computing_structure_refinement 'SHELXL-97 (Sheldrick, 1997)'
_computing_structure_solution 'SHELXS-97 (Sheldrick, 1990)'
_diffrn_ambient_temperature 293(2)
_diffrn_measured_fraction_theta_full 0.998
_diffrn_measured_fraction_theta_max 0.998
_diffrn_measurement_device_type 'rigaku saturn'
_diffrn_measurement_method '\w scans'
_diffrn_radiation_monochromator confocal
_diffrn_radiation_source 'rotating anode'
_diffrn_radiation_type MoK\a
_diffrn_radiation_wavelength 0.71073
_diffrn_reflns_av_R_equivalents 0.0570
_diffrn_reflns_av_sigmaI/netI 0.0596
_diffrn_reflns_limit_h_max 26
_diffrn_reflns_limit_h_min -26
_diffrn_reflns_limit_k_max 9
_diffrn_reflns_limit_k_min -9
_diffrn_reflns_limit_l_max 28
_diffrn_reflns_limit_l_min -24
_diffrn_reflns_number 12480
_diffrn_reflns_theta_full 25.02
_diffrn_reflns_theta_max 25.02
_diffrn_reflns_theta_min 2.74
_diffrn_standards_decay_% 0
_diffrn_standards_interval_count 0
_diffrn_standards_interval_time 0
_diffrn_standards_number 0
_exptl_absorpt_coefficient_mu 5.413
_exptl_absorpt_correction_T_max 0.5628
_exptl_absorpt_correction_T_min 0.4424
_exptl_absorpt_correction_type multi-scan
_exptl_absorpt_process_details crystalclear
_exptl_crystal_density_diffrn 2.058
_exptl_crystal_density_method 'not measured'
_exptl_crystal_F_000 2352
_exptl_crystal_size_max 0.18
_exptl_crystal_size_mid 0.14
_exptl_crystal_size_min 0.12
_refine_diff_density_max 0.548
_refine_diff_density_min -0.728
_refine_diff_density_rms 0.101
_refine_ls_extinction_method none
_refine_ls_goodness_of_fit_ref 0.910
_refine_ls_hydrogen_treatment constr
_refine_ls_matrix_type full
_refine_ls_number_parameters 235
_refine_ls_number_reflns 3471
_refine_ls_number_restraints 0
_refine_ls_restrained_S_all 0.910
_refine_ls_R_factor_all 0.0519
_refine_ls_R_factor_gt 0.0332
_refine_ls_shift/su_max 0.003
_refine_ls_shift/su_mean 0.000
_refine_ls_structure_factor_coef Fsqd
_refine_ls_weighting_details 'calc w=1/[\s^2^(Fo^2^)+(0.0244P)^2^+0.0000P] where P=(Fo^2^+2Fc^2^)/3'
_refine_ls_weighting_scheme calc
_refine_ls_wR_factor_gt 0.0615
_refine_ls_wR_factor_ref 0.0665
_reflns_number_gt 2287
_reflns_number_total 3471
_reflns_threshold_expression >2sigma(I)
_cod_data_source_file om900572t_si_005.cif
_cod_data_source_block r80812c
_cod_depositor_comments
;
The following automatic conversions were performed:

'_symmetry_cell_setting' value 'Monoclinic' changed to 'monoclinic'
according to /home/saulius/struct/CIF-dictionaries/cif_core.dic
dictionary named 'cif_core.dic' version 2.4.2 from
2011-04-26.

'_exptl_absorpt_correction_type' value 'MULTI-SCAN'
changed to 'multi-scan' according to
/home/saulius/struct/CIF-dictionaries/cif_core.dic dictionary named
'cif_core.dic' version 2.4.2 from
2011-04-26.

'_refine_ls_hydrogen_treatment' value 'CONSTR' changed
to 'constr' according to
/home/saulius/struct/CIF-dictionaries/cif_core.dic dictionary named
'cif_core.dic' version 2.4.2 from 2011-04-26.

Automatic conversion script
Id: cif_fix_values 1715 2011-07-08 13:25:40Z adriana 
;
_cod_original_cell_volume 3938.5(14)
_cod_original_sg_symbol_H-M C2/c
_cod_database_code 4070022

loop_
_symmetry_equiv_pos_as_xyz
'x, y, z'
'-x, y, -z+1/2'
'x+1/2, y+1/2, z'
'-x+1/2, y+1/2, -z+1/2'
'-x, -y, -z'
'x, -y, z-1/2'
'-x+1/2, -y+1/2, -z'
'x+1/2, -y+1/2, z-1/2'

loop_
_atom_site_label
_atom_site_type_symbol
_atom_site_fract_x
_atom_site_fract_y
_atom_site_fract_z
_atom_site_U_iso_or_equiv
_atom_site_adp_type
_atom_site_occupancy
_atom_site_symmetry_multiplicity
_atom_site_calc_flag
_atom_site_refinement_flags
Se1 Se 0.48129(2) 0.79522(4) 0.162389(17) 0.04429(13) Uani 1 1 d .
Se2 Se 0.34885(2) 0.80118(5) 0.038333(17) 0.04817(14) Uani 1 1 d .
Fe1 Fe 0.44760(3) 0.65038(6) 0.06853(2) 0.04480(17) Uani 1 1 d .
Fe2 Fe 0.37868(3) 0.66673(6) 0.13355(2) 0.03796(16) Uani 1 1 d .
P1 P 0.33756(5) 0.86968(12) 0.16591(5) 0.0445(3) Uani 1 1 d .
Cl1 Cl 0.23917(6) 0.89459(16) 0.11738(5) 0.0830(4) Uani 1 1 d .
O1 O 0.5053(2) 0.8205(4) -0.00700(17) 0.1030(13) Uani 1 1 d .
O2 O 0.55142(18) 0.4116(4) 0.12789(16) 0.0971(12) Uani 1 1 d .
O3 O 0.37260(17) 0.3917(4) -0.01530(14) 0.0895(12) Uani 1 1 d .
O4 O 0.27199(15) 0.4339(4) 0.07824(15) 0.0816(11) Uani 1 1 d .
O5 O 0.42789(15) 0.4377(3) 0.23562(13) 0.0817(10) Uani 1 1 d .
O6 O 0.36230(14) 1.0530(3) 0.15785(11) 0.0568(8) Uani 1 1 d .
C1 C 0.4837(2) 0.7565(5) 0.0236(2) 0.0659(14) Uani 1 1 d .
C2 C 0.5105(2) 0.5065(5) 0.10532(19) 0.0628(13) Uani 1 1 d .
C3 C 0.4020(2) 0.4931(5) 0.01712(19) 0.0584(13) Uani 1 1 d .
C4 C 0.3136(2) 0.5282(5) 0.09981(18) 0.0529(11) Uani 1 1 d .
C5 C 0.4098(2) 0.5298(5) 0.19630(19) 0.0514(11) Uani 1 1 d .
C6 C 0.4668(2) 1.0371(4) 0.14812(18) 0.0593(12) Uani 1 1 d .
H6A H 0.4872 1.0945 0.1866 0.071 Uiso 1 1 calc R
H6B H 0.4886 1.0732 0.1221 0.071 Uiso 1 1 calc R
C7 C 0.3973(2) 1.0939(4) 0.11989(18) 0.0513(11) Uani 1 1 d .
H7 H 0.3990 1.2168 0.1193 0.062 Uiso 1 1 calc R
C8 C 0.3631(2) 1.0421(4) 0.05465(16) 0.0570(12) Uani 1 1 d .
H8A H 0.3879 1.0839 0.0320 0.068 Uiso 1 1 calc R
H8B H 0.3215 1.0977 0.0388 0.068 Uiso 1 1 calc R
C9 C 0.33925(18) 0.8895(5) 0.24172(17) 0.0445(10) Uani 1 1 d .
C10 C 0.3557(2) 1.0372(5) 0.27398(18) 0.0578(12) Uani 1 1 d .
H10 H 0.3660 1.1316 0.2566 0.069 Uiso 1 1 calc R
C11 C 0.3571(2) 1.0450(6) 0.3324(2) 0.0776(15) Uani 1 1 d .
H11 H 0.3681 1.1449 0.3541 0.093 Uiso 1 1 calc R
C12 C 0.3424(2) 0.9078(7) 0.3581(2) 0.0848(16) Uani 1 1 d .
H12 H 0.3436 0.9140 0.3974 0.102 Uiso 1 1 calc R
C13 C 0.3258(3) 0.7599(6) 0.3266(2) 0.0979(19) Uani 1 1 d .
H13 H 0.3151 0.6665 0.3441 0.117 Uiso 1 1 calc R
C14 C 0.3252(2) 0.7505(6) 0.2688(2) 0.0788(15) Uani 1 1 d .
H14 H 0.3151 0.6494 0.2478 0.095 Uiso 1 1 calc R

loop_
_atom_site_aniso_label
_atom_site_aniso_U_11
_atom_site_aniso_U_22
_atom_site_aniso_U_33
_atom_site_aniso_U_23
_atom_site_aniso_U_13
_atom_site_aniso_U_12
Se1 0.0462(3) 0.0428(2) 0.0449(2) -0.00082(18) 0.0185(2) -0.00025(19)
Se2 0.0588(3) 0.0440(3) 0.0390(2) 0.00143(18) 0.0158(2) 0.0143(2)
Fe1 0.0571(4) 0.0393(3) 0.0447(4) 0.0011(3) 0.0270(3) 0.0107(3)
Fe2 0.0423(4) 0.0336(3) 0.0401(3) -0.0005(2) 0.0181(3) 0.0045(2)
P1 0.0491(7) 0.0408(6) 0.0491(7) -0.0013(5) 0.0248(6) 0.0069(5)
Cl1 0.0575(8) 0.1014(10) 0.0780(9) -0.0191(7) 0.0125(7) 0.0326(7)
O1 0.163(4) 0.071(2) 0.131(3) 0.017(2) 0.119(3) 0.013(2)
O2 0.101(3) 0.079(2) 0.096(3) 0.000(2) 0.021(2) 0.047(2)
O3 0.112(3) 0.053(2) 0.077(2) -0.0109(18) 0.007(2) 0.0153(19)
O4 0.063(2) 0.075(2) 0.094(3) -0.0103(18) 0.0155(19) -0.0183(18)
O5 0.099(3) 0.069(2) 0.067(2) 0.0229(18) 0.0201(19) -0.0016(19)
O6 0.092(2) 0.0332(14) 0.0665(19) 0.0007(13) 0.0537(17) 0.0074(15)
C1 0.099(4) 0.048(3) 0.074(3) 0.005(2) 0.059(3) 0.015(3)
C2 0.076(4) 0.052(3) 0.061(3) -0.005(2) 0.028(3) 0.016(3)
C3 0.074(3) 0.043(3) 0.055(3) 0.000(2) 0.022(3) 0.014(2)
C4 0.048(3) 0.048(3) 0.058(3) 0.004(2) 0.015(2) 0.004(2)
C5 0.059(3) 0.043(2) 0.050(3) 0.002(2) 0.019(2) -0.004(2)
C6 0.085(4) 0.040(2) 0.058(3) -0.003(2) 0.032(3) -0.013(2)
C7 0.081(3) 0.031(2) 0.056(3) 0.005(2) 0.042(3) 0.005(2)
C8 0.083(3) 0.040(2) 0.054(3) 0.010(2) 0.033(2) 0.017(2)
C9 0.043(3) 0.048(2) 0.049(2) -0.003(2) 0.025(2) -0.001(2)
C10 0.069(3) 0.054(3) 0.062(3) -0.006(2) 0.038(3) -0.007(2)
C11 0.094(4) 0.084(4) 0.066(3) -0.024(3) 0.043(3) -0.021(3)
C12 0.087(4) 0.126(5) 0.063(3) -0.003(3) 0.052(3) -0.016(4)
C13 0.141(6) 0.091(4) 0.093(4) 0.001(3) 0.080(4) -0.036(4)
C14 0.115(5) 0.071(3) 0.071(4) -0.007(3) 0.058(3) -0.024(3)

loop_
_atom_type_symbol
_atom_type_description
_atom_type_scat_dispersion_real
_atom_type_scat_dispersion_imag
_atom_type_scat_source
C C 0.0033 0.0016 'International Tables Vol C Tables 4.2.6.8 and 6.1.1.4'
H H 0.0000 0.0000 'International Tables Vol C Tables 4.2.6.8 and 6.1.1.4'
O O 0.0106 0.0060 'International Tables Vol C Tables 4.2.6.8 and 6.1.1.4'
P P 0.1023 0.0942 'International Tables Vol C Tables 4.2.6.8 and 6.1.1.4'
Cl Cl 0.1484 0.1585 'International Tables Vol C Tables 4.2.6.8 and 6.1.1.4'
Fe Fe 0.3463 0.8444 'International Tables Vol C Tables 4.2.6.8 and 6.1.1.4'
Se Se -0.0929 2.2259 'International Tables Vol C Tables 4.2.6.8 and 6.1.1.4'

loop_
_geom_angle_atom_site_label_1
_geom_angle_atom_site_label_2
_geom_angle_atom_site_label_3
_geom_angle
C6 Se1 Fe2 107.26(13)
C6 Se1 Fe1 110.03(12)
Fe2 Se1 Fe1 65.98(3)
C8 Se2 Fe2 106.75(11)
C8 Se2 Fe1 111.89(12)
Fe2 Se2 Fe1 65.94(3)
C2 Fe1 C3 91.39(18)
C2 Fe1 C1 98.4(2)
C3 Fe1 C1 101.1(2)
C2 Fe1 Se1 86.68(13)
C3 Fe1 Se1 152.33(15)
C1 Fe1 Se1 106.49(15)
C2 Fe1 Se2 162.20(16)
C3 Fe1 Se2 85.66(13)
C1 Fe1 Se2 99.36(15)
Se1 Fe1 Se2 87.84(4)
C2 Fe1 Fe2 106.37(15)
C3 Fe1 Fe2 97.58(16)
C1 Fe1 Fe2 148.42(13)
Se1 Fe1 Fe2 56.91(2)
Se2 Fe1 Fe2 56.84(3)
C4 Fe2 C5 89.36(18)
C4 Fe2 P1 104.01(14)
C5 Fe2 P1 104.15(14)
C4 Fe2 Se2 88.01(13)
C5 Fe2 Se2 165.68(14)
P1 Fe2 Se2 90.15(4)
C4 Fe2 Se1 161.39(14)
C5 Fe2 Se1 89.84(14)
P1 Fe2 Se1 94.20(4)
Se2 Fe2 Se1 88.19(4)
C4 Fe2 Fe1 106.02(15)
C5 Fe2 Fe1 110.27(15)
P1 Fe2 Fe1 133.93(4)
Se2 Fe2 Fe1 57.21(2)
Se1 Fe2 Fe1 57.10(3)
O6 P1 C9 99.57(16)
O6 P1 Cl1 100.92(12)
C9 P1 Cl1 99.25(14)
O6 P1 Fe2 115.32(11)
C9 P1 Fe2 125.51(13)
Cl1 P1 Fe2 112.54(6)
C7 O6 P1 125.3(2)
O1 C1 Fe1 177.3(5)
O2 C2 Fe1 178.3(4)
O3 C3 Fe1 179.3(5)
O4 C4 Fe2 178.3(4)
O5 C5 Fe2 177.4(4)
C7 C6 Se1 116.5(3)
C7 C6 H6A 108.2
Se1 C6 H6A 108.2
C7 C6 H6B 108.2
Se1 C6 H6B 108.2
H6A C6 H6B 107.3
O6 C7 C8 113.8(3)
O6 C7 C6 111.6(3)
C8 C7 C6 114.1(3)
O6 C7 H7 105.5
C8 C7 H7 105.5
C6 C7 H7 105.5
C7 C8 Se2 116.9(2)
C7 C8 H8A 108.1
Se2 C8 H8A 108.1
C7 C8 H8B 108.1
Se2 C8 H8B 108.1
H8A C8 H8B 107.3
C10 C9 C14 119.0(4)
C10 C9 P1 122.3(3)
C14 C9 P1 118.7(3)
C9 C10 C11 119.9(4)
C9 C10 H10 120.0
C11 C10 H10 120.0
C12 C11 C10 120.3(4)
C12 C11 H11 119.8
C10 C11 H11 119.8
C11 C12 C13 120.5(5)
C11 C12 H12 119.8
C13 C12 H12 119.8
C12 C13 C14 119.6(5)
C12 C13 H13 120.2
C14 C13 H13 120.2
C13 C14 C9 120.7(4)
C13 C14 H14 119.6
C9 C14 H14 119.6

loop_
_geom_bond_atom_site_label_1
_geom_bond_atom_site_label_2
_geom_bond_distance
Se1 C6 1.963(3)
Se1 Fe2 2.3664(8)
Se1 Fe1 2.3714(8)
Se2 C8 1.961(3)
Se2 Fe2 2.3653(8)
Se2 Fe1 2.3752(8)
Fe1 C2 1.767(4)
Fe1 C3 1.777(4)
Fe1 C1 1.785(5)
Fe1 Fe2 2.5798(10)
Fe2 C4 1.759(4)
Fe2 C5 1.766(4)
Fe2 P1 2.1469(11)
P1 O6 1.600(3)
P1 C9 1.802(4)
P1 Cl1 2.0705(17)
O1 C1 1.140(5)
O2 C2 1.151(4)
O3 C3 1.138(4)
O4 C4 1.154(4)
O5 C5 1.136(4)
O6 C7 1.446(5)
C6 C7 1.510(5)
C6 H6A 0.9700
C6 H6B 0.9700
C7 C8 1.506(5)
C7 H7 0.9800
C8 H8A 0.9700
C8 H8B 0.9700
C9 C10 1.377(5)
C9 C14 1.379(5)
C10 C11 1.384(6)
C10 H10 0.9300
C11 C12 1.355(6)
C11 H11 0.9300
C12 C13 1.370(6)
C12 H12 0.9300
C13 C14 1.375(6)
C13 H13 0.9300
C14 H14 0.9300

loop_
_geom_torsion_atom_site_label_1
_geom_torsion_atom_site_label_2
_geom_torsion_atom_site_label_3
_geom_torsion_atom_site_label_4
_geom_torsion
C6 Se1 Fe1 C2 147.4(2)
Fe2 Se1 Fe1 C2 -112.01(16)
C6 Se1 Fe1 C3 -125.9(3)
Fe2 Se1 Fe1 C3 -25.4(3)
C6 Se1 Fe1 C1 49.6(2)
Fe2 Se1 Fe1 C1 150.18(15)
C6 Se1 Fe1 Se2 -49.51(14)
Fe2 Se1 Fe1 Se2 51.05(2)
C6 Se1 Fe1 Fe2 -100.56(14)
C8 Se2 Fe1 C2 120.3(4)
Fe2 Se2 Fe1 C2 21.0(4)
C8 Se2 Fe1 C3 -158.77(19)
Fe2 Se2 Fe1 C3 101.98(15)
C8 Se2 Fe1 C1 -58.21(19)
Fe2 Se2 Fe1 C1 -157.46(15)
C8 Se2 Fe1 Se1 48.15(12)
Fe2 Se2 Fe1 Se1 -51.10(2)
C8 Se2 Fe1 Fe2 99.26(12)
C8 Se2 Fe2 C4 142.49(19)
Fe1 Se2 Fe2 C4 -110.54(14)
C8 Se2 Fe2 C5 -138.0(6)
Fe1 Se2 Fe2 C5 -31.0(5)
C8 Se2 Fe2 P1 38.47(14)
Fe1 Se2 Fe2 P1 145.44(4)
C8 Se2 Fe2 Se1 -55.73(13)
Fe1 Se2 Fe2 Se1 51.24(2)
C8 Se2 Fe2 Fe1 -106.97(13)
C6 Se1 Fe2 C4 131.7(4)
Fe1 Se1 Fe2 C4 27.0(4)
C6 Se1 Fe2 C5 -140.79(19)
Fe1 Se1 Fe2 C5 114.48(14)
C6 Se1 Fe2 P1 -36.62(13)
Fe1 Se1 Fe2 P1 -141.35(4)
C6 Se1 Fe2 Se2 53.39(13)
Fe1 Se1 Fe2 Se2 -51.33(2)
C6 Se1 Fe2 Fe1 104.73(13)
C2 Fe1 Fe2 C4 -96.6(2)
C3 Fe1 Fe2 C4 -2.92(18)
C1 Fe1 Fe2 C4 123.1(3)
Se1 Fe1 Fe2 C4 -171.34(13)
Se2 Fe1 Fe2 C4 76.83(13)
C2 Fe1 Fe2 C5 -1.25(19)
C3 Fe1 Fe2 C5 92.45(19)
C1 Fe1 Fe2 C5 -141.6(3)
Se1 Fe1 Fe2 C5 -75.97(13)
Se2 Fe1 Fe2 C5 172.20(13)
C2 Fe1 Fe2 P1 134.60(15)
C3 Fe1 Fe2 P1 -131.70(13)
C1 Fe1 Fe2 P1 -5.7(3)
Se1 Fe1 Fe2 P1 59.88(5)
Se2 Fe1 Fe2 P1 -51.96(5)
C2 Fe1 Fe2 Se2 -173.44(14)
C3 Fe1 Fe2 Se2 -79.74(13)
C1 Fe1 Fe2 Se2 46.2(3)
Se1 Fe1 Fe2 Se2 111.83(3)
C2 Fe1 Fe2 Se1 74.72(14)
C3 Fe1 Fe2 Se1 168.42(13)
C1 Fe1 Fe2 Se1 -65.6(3)
Se2 Fe1 Fe2 Se1 -111.83(3)
C4 Fe2 P1 O6 -140.76(18)
C5 Fe2 P1 O6 126.32(18)
Se2 Fe2 P1 O6 -52.77(12)
Se1 Fe2 P1 O6 35.43(12)
Fe1 Fe2 P1 O6 -11.31(14)
C4 Fe2 P1 C9 94.9(2)
C5 Fe2 P1 C9 2.0(2)
Se2 Fe2 P1 C9 -177.07(17)
Se1 Fe2 P1 C9 -88.87(17)
Fe1 Fe2 P1 C9 -135.61(16)
C4 Fe2 P1 Cl1 -25.72(15)
C5 Fe2 P1 Cl1 -118.64(15)
Se2 Fe2 P1 Cl1 62.27(7)
Se1 Fe2 P1 Cl1 150.47(6)
Fe1 Fe2 P1 Cl1 103.73(8)
C9 P1 O6 C7 151.4(3)
Cl1 P1 O6 C7 -107.2(3)
Fe2 P1 O6 C7 14.4(3)
C2 Fe1 C1 O1 100(10)
C3 Fe1 C1 O1 7(10)
Se1 Fe1 C1 O1 -171(9)
Se2 Fe1 C1 O1 -81(10)
Fe2 Fe1 C1 O1 -119(9)
C3 Fe1 C2 O2 48(16)
C1 Fe1 C2 O2 -54(16)
Se1 Fe1 C2 O2 -160(16)
Se2 Fe1 C2 O2 128(15)
Fe2 Fe1 C2 O2 146(16)
C2 Fe1 C3 O3 74(37)
C1 Fe1 C3 O3 173(100)
Se1 Fe1 C3 O3 -12(37)
Se2 Fe1 C3 O3 -89(37)
Fe2 Fe1 C3 O3 -33(37)
C5 Fe2 C4 O4 -38(14)
P1 Fe2 C4 O4 -142(14)
Se2 Fe2 C4 O4 128(14)
Se1 Fe2 C4 O4 50(14)
Fe1 Fe2 C4 O4 73(14)
C4 Fe2 C5 O5 1(10)
P1 Fe2 C5 O5 105(10)
Se2 Fe2 C5 O5 -79(10)
Se1 Fe2 C5 O5 -161(10)
Fe1 Fe2 C5 O5 -106(10)
Fe2 Se1 C6 C7 -3.1(3)
Fe1 Se1 C6 C7 67.0(3)
P1 O6 C7 C8 55.7(4)
P1 O6 C7 C6 -75.2(4)
Se1 C6 C7 O6 61.2(4)
Se1 C6 C7 C8 -69.5(4)
O6 C7 C8 Se2 -63.3(4)
C6 C7 C8 Se2 66.3(4)
Fe2 Se2 C8 C7 8.3(3)
Fe1 Se2 C8 C7 -61.9(3)
O6 P1 C9 C10 2.8(4)
Cl1 P1 C9 C10 -100.0(3)
Fe2 P1 C9 C10 133.6(3)
O6 P1 C9 C14 -175.4(4)
Cl1 P1 C9 C14 81.7(4)
Fe2 P1 C9 C14 -44.7(4)
C14 C9 C10 C11 -0.9(7)
P1 C9 C10 C11 -179.2(3)
C9 C10 C11 C12 0.2(7)
C10 C11 C12 C13 -0.3(8)
C11 C12 C13 C14 1.1(9)
C12 C13 C14 C9 -1.8(8)
C10 C9 C14 C13 1.7(7)
P1 C9 C14 C13 -180.0(4)
